data_7240083
loop_
_publ_author_name
'Li, Qipeng'
'Qian, Jinjie'
'Zhou, Jie'
'Du, Lin'
'Zhao, Qi-Hua'

_publ_section_title
;
 Highly chemical and thermally stable lanthanide coordination polymers for
 luminescent probe and white light emitting diodes
;
_journal_name_full CrystEngComm
_journal_paper_doi 10.1039/D0CE00228C
_journal_year 2020
_chemical_formula_moiety '0.5(C72 H66 N8 O32 Tb2)'
_chemical_formula_sum 'C36 H33 N4 O16 Tb'
_chemical_formula_weight 936.58
_space_group_crystal_system monoclinic
_space_group_IT_number 15
_space_group_name_Hall '-C 2yc'
_space_group_name_H-M_alt 'C 1 2/c 1'
_atom_sites_solution_hydrogens mixed
_audit_creation_date 2020-02-26
_audit_creation_method
;
Olex2 1.2-beta
(compiled 2018.05.29 svn.r3508 for OlexSys, GUI svn.r5506)
;
_audit_update_record
;
2020-03-01 deposited with the CCDC.	2020-03-06 downloaded from the CCDC.
;
_cell_angle_alpha 90
_cell_angle_beta 95.968(5)
_cell_angle_gamma 90
_cell_formula_units_Z 4
_cell_length_a 13.846(3)
_cell_length_b 15.903(4)
_cell_length_c 15.702(4)
_cell_measurement_reflns_used 4929
_cell_measurement_temperature 173(2)
_cell_measurement_theta_max 27.4817
_cell_measurement_theta_min 2.8738
_cell_volume 3438.7(14)
_computing_cell_refinement 'Saint+ ver. V8.34A (Bruker AXS)'
_computing_data_collection 'Saint+ ver. V8.34A (Bruker AXS)'
_computing_data_reduction 'Saint+ ver. V8.34A (Bruker AXS)'
_computing_molecular_graphics 'Olex2 (Dolomanov et al., 2009)'
_computing_publication_material 'Olex2 (Dolomanov et al., 2009)'
_computing_structure_refinement 'ShelXL (Sheldrick, 2015)'
_diffrn_ambient_temperature 173.15
_diffrn_measured_fraction_theta_full 0.982
_diffrn_measured_fraction_theta_max 0.982
_diffrn_measurement_device_type 'Bruker P4'
_diffrn_measurement_method '\w scans'
_diffrn_radiation_monochromator graphite
_diffrn_radiation_type MoK\a
_diffrn_radiation_wavelength 0.71073
_diffrn_reflns_av_R_equivalents 0.0203
_diffrn_reflns_av_unetI/netI 0.0154
_diffrn_reflns_Laue_measured_fraction_full 0.982
_diffrn_reflns_Laue_measured_fraction_max 0.982
_diffrn_reflns_limit_h_max 15
_diffrn_reflns_limit_h_min -16
_diffrn_reflns_limit_k_max 18
_diffrn_reflns_limit_k_min -18
_diffrn_reflns_limit_l_max 18
_diffrn_reflns_limit_l_min -18
_diffrn_reflns_number 14740
_diffrn_reflns_point_group_measured_fraction_full 0.982
_diffrn_reflns_point_group_measured_fraction_max 0.982
_diffrn_reflns_theta_full 24.997
_diffrn_reflns_theta_max 24.997
_diffrn_reflns_theta_min 2.875
_exptl_absorpt_coefficient_mu 2.144
_exptl_absorpt_correction_T_max 1.0000
_exptl_absorpt_correction_T_min 0.9001
_exptl_absorpt_correction_type multi-scan
_exptl_absorpt_process_details SADABS
_exptl_crystal_colour White
_exptl_crystal_density_diffrn 1.809
_exptl_crystal_description Prism
_exptl_crystal_F_000 1880
_exptl_crystal_preparation Luminescent
_exptl_crystal_size_max 0.20
_exptl_crystal_size_mid 0.20
_exptl_crystal_size_min 0.20
_exptl_transmission_factor_max 0.982
_exptl_transmission_factor_min 0.982
_refine_diff_density_max 0.898
_refine_diff_density_min -0.449
_refine_diff_density_rms 0.072
_refine_ls_extinction_method none
_refine_ls_goodness_of_fit_ref 1.071
_refine_ls_hydrogen_treatment constr
_refine_ls_matrix_type full
_refine_ls_number_parameters 258
_refine_ls_number_reflns 2986
_refine_ls_number_restraints 1
_refine_ls_restrained_S_all 1.073
_refine_ls_R_factor_all 0.0215
_refine_ls_R_factor_gt 0.0210
_refine_ls_shift/su_max 0.000
_refine_ls_shift/su_mean 0.000
_refine_ls_structure_factor_coef Fsqd
_refine_ls_weighting_details 'w=1/[\s^2^(Fo^2^)+(0.0270P)^2^+8.7522P] where P=(Fo^2^+2Fc^2^)/3'
_refine_ls_weighting_scheme calc
_refine_ls_wR_factor_gt 0.0513
_refine_ls_wR_factor_ref 0.0517
_reflns_Friedel_coverage 0.000
_reflns_number_gt 2925
_reflns_number_total 2986
_reflns_threshold_expression 'I > 2\s(I)'
_cod_data_source_file d0ce00228c2.cif
_cod_data_source_block 1
_cod_depositor_comments
;
The following automatic conversions were performed:

data item '_exptl_absorpt_correction_type' value 'Multi-scan' was
changed to 'multi-scan' in accordance with the
/home/data/users/saulius/crontab/automatic-downloads/rss-feeds/RSC/lib/dictionaries/cif_core.dic
dictionary named 'cif_core.dic' version 2.4.2 last updated on
2011-04-26.

Automatic conversion script
Id: cif_fix_values 7556 2019-12-06 15:28:31Z antanas 
;
_cod_database_code 7240083
_shelx_shelxl_version_number 2018/3
_shelx_space_group_comment
;
The symmetry employed for this shelxl refinement is uniquely defined
by the following loop, which should always be used as a source of
symmetry information in preference to the above space-group names.
They are only intended as comments.
;
_olex2_refinement_description
;
1. Fixed Uiso
 At 1.2 times of:
  All C(H) groups, All N(H) groups, All O(H) groups
 At 1.5 times of:
  All C(H,H,H) groups
2. Restrained distances
 C17-C16
 1.48 with sigma of 0.01
3. Others
 Fixed Sof: H7(0.5)
4.a Riding coordinates:
 C6(H6A,H6B,H6C), O7(H7)
4.b Me refined with riding coordinates:
 C4(H4A,H4B,H4C), C13(H13A,H13B,H13C), C15(H15A,H15B,H15C)
4.c Aromatic/amide H refined with riding coordinates:
 N1(H1), N2(H2), C9(H9), C18(H18)
;
_olex2_submission_special_instructions 'No special instructions were received'

loop_
_space_group_symop_operation_xyz
'x, y, z'
'-x, y, -z+1/2'
'x+1/2, y+1/2, z'
'-x+1/2, y+1/2, -z+1/2'
'-x, -y, -z'
'x, -y, z-1/2'
'-x+1/2, -y+1/2, -z'
'x+1/2, -y+1/2, z-1/2'

loop_
_atom_site_label
_atom_site_type_symbol
_atom_site_fract_x
_atom_site_fract_y
_atom_site_fract_z
_atom_site_U_iso_or_equiv
_atom_site_adp_type
_atom_site_occupancy
_atom_site_site_symmetry_order
_atom_site_calc_flag
_atom_site_refinement_flags_posn
_atom_site_refinement_flags_adp
_atom_site_refinement_flags_occupancy
_atom_site_disorder_assembly
_atom_site_disorder_group
Tb1 Tb 0.000000 0.41973(2) 0.250000 0.01533(7) Uani 1 2 d S T P . .
N1 N -0.34111(15) 0.34215(14) -0.05694(13) 0.0206(5) Uani 1 1 d . . . . .
H1 H -0.396488 0.314720 -0.058735 0.025 Uiso 1 1 calc R . . . .
N2 N 0.22980(16) 0.38742(14) -0.05526(13) 0.0204(5) Uani 1 1 d . . . . .
H2 H 0.228502 0.401361 -0.109605 0.025 Uiso 1 1 calc R . . . .
C1 C -0.13862(19) 0.40986(16) 0.10638(16) 0.0186(5) Uani 1 1 d . . . . .
C2 C -0.20331(18) 0.39618(16) 0.02456(16) 0.0176(5) Uani 1 1 d . . . . .
C3 C -0.29192(18) 0.35375(16) 0.02127(16) 0.0192(5) Uani 1 1 d . . . . .
C4 C -0.3405(2) 0.3224(2) 0.09559(18) 0.0296(6) Uani 1 1 d . . . . .
H4A H -0.299116 0.333826 0.148809 0.044 Uiso 1 1 calc R . . . .
H4B H -0.402979 0.351085 0.097042 0.044 Uiso 1 1 calc R . . . .
H4C H -0.351417 0.261687 0.089741 0.044 Uiso 1 1 calc R . . . .
C5 C -0.31343(18) 0.36861(16) -0.13264(16) 0.0199(5) Uani 1 1 d . . . . .
C6 C -0.3817(2) 0.3471(2) -0.20897(18) 0.0339(7) Uani 1 1 d . . . . .
H6A H -0.347058 0.314700 -0.249246 0.051 Uiso 1 1 d R . . . .
H6B H -0.434748 0.313800 -0.190406 0.051 Uiso 1 1 d R . . . .
H6C H -0.408108 0.398610 -0.237596 0.051 Uiso 1 1 d R . . . .
C7 C -0.22538(18) 0.41282(15) -0.13073(16) 0.0174(5) Uani 1 1 d . . . . .
C8 C -0.18593(19) 0.44460(18) -0.21168(16) 0.0212(5) Uani 1 1 d . . . . .
C9 C -0.17285(19) 0.42522(15) -0.05199(16) 0.0176(5) Uani 1 1 d . . . . .
H9 H -0.113139 0.454947 -0.049953 0.021 Uiso 1 1 calc R . . . .
C10 C 0.06303(18) 0.29198(16) 0.09173(15) 0.0183(5) Uani 1 1 d . . . . .
C11 C 0.15019(18) 0.33040(16) 0.05581(16) 0.0187(5) Uani 1 1 d . . . . .
C12 C 0.14928(18) 0.35013(16) -0.03076(16) 0.0185(5) Uani 1 1 d . . . . .
C13 C 0.0680(2) 0.33725(19) -0.09974(17) 0.0267(6) Uani 1 1 d . . . . .
H13A H 0.013479 0.310011 -0.075629 0.040 Uiso 1 1 calc R . . . .
H13B H 0.047015 0.391767 -0.124189 0.040 Uiso 1 1 calc R . . . .
H13C H 0.090171 0.301506 -0.144685 0.040 Uiso 1 1 calc R . . . .
C14 C 0.31172(19) 0.40526(17) -0.00452(17) 0.0204(5) Uani 1 1 d . . . . .
C15 C 0.3911(2) 0.4450(2) -0.04768(19) 0.0311(7) Uani 1 1 d . . . . .
H15A H 0.447068 0.455340 -0.005515 0.047 Uiso 1 1 calc R . . . .
H15B H 0.410151 0.407265 -0.092378 0.047 Uiso 1 1 calc R . . . .
H15C H 0.368122 0.498369 -0.073536 0.047 Uiso 1 1 calc R . . . .
C16 C 0.31535(18) 0.38467(16) 0.08192(16) 0.0204(5) Uani 1 1 d D . . . .
C17 C 0.40413(19) 0.40496(18) 0.14396(17) 0.0242(6) Uani 1 1 d D . . . .
C18 C 0.23306(18) 0.34808(17) 0.11092(16) 0.0203(5) Uani 1 1 d . . . . .
H18 H 0.233672 0.334878 0.169980 0.024 Uiso 1 1 calc R . . . .
O1 O -0.06829(14) 0.45960(12) 0.10460(11) 0.0264(4) Uani 1 1 d . . . . .
O2 O -0.15328(13) 0.36934(13) 0.17273(11) 0.0282(4) Uani 1 1 d . . . . .
O3 O -0.23317(17) 0.42946(18) -0.28071(13) 0.0477(7) Uani 1 1 d . . . . .
O4 O -0.10717(14) 0.48398(13) -0.20116(12) 0.0302(5) Uani 1 1 d . . . . .
O5 O 0.05150(13) 0.31231(12) 0.16708(11) 0.0236(4) Uani 1 1 d . . . . .
O6 O 0.01093(14) 0.24258(14) 0.04594(12) 0.0339(5) Uani 1 1 d . . . . .
O7 O 0.42194(15) 0.35095(14) 0.20358(13) 0.0357(5) Uani 1 1 d . . . . .
H7 H 0.489268 0.359994 0.241750 0.043 Uiso 0.5 1 d R . . . .
O8 O 0.45005(18) 0.46891(16) 0.13398(15) 0.0489(6) Uani 1 1 d . . . . .

loop_
_atom_site_aniso_label
_atom_site_aniso_U_11
_atom_site_aniso_U_22
_atom_site_aniso_U_33
_atom_site_aniso_U_23
_atom_site_aniso_U_13
_atom_site_aniso_U_12
Tb1 0.01312(10) 0.02208(11) 0.01039(10) 0.000 -0.00073(6) 0.000
N1 0.0146(11) 0.0258(12) 0.0206(11) 0.0005(9) -0.0013(8) -0.0054(9)
N2 0.0221(12) 0.0242(12) 0.0146(10) 0.0019(9) 0.0001(9) -0.0008(9)
C1 0.0155(13) 0.0225(13) 0.0168(13) -0.0003(10) -0.0032(10) 0.0004(10)
C2 0.0164(13) 0.0179(12) 0.0175(12) -0.0008(10) -0.0021(10) 0.0004(10)
C3 0.0178(13) 0.0210(13) 0.0184(12) -0.0003(10) -0.0004(10) 0.0008(10)
C4 0.0220(14) 0.0427(18) 0.0239(14) 0.0033(12) 0.0017(11) -0.0105(13)
C5 0.0175(13) 0.0226(13) 0.0188(12) 0.0002(10) -0.0024(10) -0.0014(10)
C6 0.0294(16) 0.0482(19) 0.0217(14) 0.0044(13) -0.0084(12) -0.0202(14)
C7 0.0141(12) 0.0202(13) 0.0173(13) -0.0009(10) -0.0015(10) -0.0020(10)
C8 0.0173(13) 0.0288(14) 0.0171(13) -0.0027(11) 0.0005(10) -0.0023(11)
C9 0.0139(12) 0.0197(13) 0.0189(13) -0.0010(10) 0.0003(10) -0.0016(9)
C10 0.0162(12) 0.0213(13) 0.0170(12) -0.0005(10) -0.0003(10) 0.0007(10)
C11 0.0179(13) 0.0185(13) 0.0196(12) -0.0022(10) 0.0014(10) 0.0003(10)
C12 0.0171(13) 0.0201(13) 0.0178(12) -0.0012(10) -0.0003(10) 0.0008(10)
C13 0.0216(14) 0.0360(16) 0.0209(13) 0.0011(12) -0.0056(11) -0.0059(12)
C14 0.0173(13) 0.0225(13) 0.0211(13) 0.0008(10) 0.0003(10) 0.0004(10)
C15 0.0232(15) 0.0431(18) 0.0273(15) 0.0056(13) 0.0042(12) -0.0097(13)
C16 0.0168(13) 0.0224(13) 0.0214(13) -0.0012(10) -0.0002(10) -0.0014(10)
C17 0.0170(13) 0.0356(16) 0.0196(13) -0.0026(11) 0.0005(11) -0.0040(12)
C18 0.0195(13) 0.0239(14) 0.0170(12) 0.0008(10) 0.0002(10) -0.0016(11)
O1 0.0250(10) 0.0318(11) 0.0203(9) 0.0047(8) -0.0081(8) -0.0104(9)
O2 0.0219(10) 0.0426(12) 0.0189(9) 0.0082(9) -0.0047(8) -0.0088(9)
O3 0.0353(13) 0.094(2) 0.0137(10) -0.0070(10) 0.0016(9) -0.0282(12)
O4 0.0247(11) 0.0420(12) 0.0229(10) 0.0080(8) -0.0018(8) -0.0159(9)
O5 0.0249(10) 0.0275(10) 0.0190(9) -0.0032(8) 0.0052(7) -0.0010(8)
O6 0.0299(11) 0.0459(13) 0.0262(10) -0.0099(9) 0.0047(8) -0.0225(10)
O7 0.0325(12) 0.0379(12) 0.0327(11) 0.0066(9) -0.0163(9) -0.0063(9)
O8 0.0441(14) 0.0577(16) 0.0410(13) 0.0116(11) -0.0140(11) -0.0314(12)

loop_
_atom_type_symbol
_atom_type_description
_atom_type_scat_dispersion_real
_atom_type_scat_dispersion_imag
_atom_type_scat_source
C C 0.0033 0.0016 'International Tables Vol C Tables 4.2.6.8 and 6.1.1.4'
H H 0.0000 0.0000 'International Tables Vol C Tables 4.2.6.8 and 6.1.1.4'
N N 0.0061 0.0033 'International Tables Vol C Tables 4.2.6.8 and 6.1.1.4'
O O 0.0106 0.0060 'International Tables Vol C Tables 4.2.6.8 and 6.1.1.4'
Tb Tb -0.1723 4.1537 'International Tables Vol C Tables 4.2.6.8 and 6.1.1.4'

loop_
_geom_angle_atom_site_label_1
_geom_angle_atom_site_label_2
_geom_angle_atom_site_label_3
_geom_angle
_geom_angle_site_symmetry_1
_geom_angle_site_symmetry_3
_geom_angle_publ_flag
C1 Tb1 C1 173.59(10) 2 . ?
O1 Tb1 C1 157.41(7) 2 . ?
O1 Tb1 C1 157.41(7) . 2 ?
O1 Tb1 C1 26.55(7) . . ?
O1 Tb1 C1 26.56(7) 2 2 ?
O1 Tb1 O1 150.15(9) . 2 ?
O1 Tb1 O2 140.16(6) 2 . ?
O1 Tb1 O2 53.10(6) 2 2 ?
O1 Tb1 O2 53.10(6) . . ?
O1 Tb1 O2 140.16(6) . 2 ?
O2 Tb1 C1 149.07(7) . 2 ?
O2 Tb1 C1 26.61(7) . . ?
O2 Tb1 C1 149.07(7) 2 . ?
O2 Tb1 C1 26.61(7) 2 2 ?
O2 Tb1 O2 142.08(10) . 2 ?
O4 Tb1 C1 100.30(7) 6_566 2 ?
O4 Tb1 C1 83.97(7) 6_566 . ?
O4 Tb1 C1 100.30(7) 5_565 . ?
O4 Tb1 C1 83.97(7) 5_565 2 ?
O4 Tb1 O1 86.52(7) 6_566 . ?
O4 Tb1 O1 73.76(6) 6_566 2 ?
O4 Tb1 O1 86.52(7) 5_565 2 ?
O4 Tb1 O1 73.76(6) 5_565 . ?
O4 Tb1 O2 80.19(7) 5_565 2 ?
O4 Tb1 O2 126.85(6) 5_565 . ?
O4 Tb1 O2 126.85(6) 6_566 2 ?
O4 Tb1 O2 80.19(7) 6_566 . ?
O4 Tb1 O4 97.29(11) 5_565 6_566 ?
O5 Tb1 C1 74.39(7) . . ?
O5 Tb1 C1 100.74(7) . 2 ?
O5 Tb1 C1 100.73(7) 2 . ?
O5 Tb1 C1 74.39(7) 2 2 ?
O5 Tb1 O1 127.09(6) . 2 ?
O5 Tb1 O1 127.09(6) 2 . ?
O5 Tb1 O1 77.21(7) . . ?
O5 Tb1 O1 77.21(7) 2 2 ?
O5 Tb1 O2 77.43(7) 2 2 ?
O5 Tb1 O2 77.42(7) . . ?
O5 Tb1 O2 74.70(6) . 2 ?
O5 Tb1 O2 74.70(6) 2 . ?
O5 Tb1 O4 93.24(7) 2 6_566 ?
O5 Tb1 O4 93.24(7) . 5_565 ?
O5 Tb1 O4 157.33(7) . 6_566 ?
O5 Tb1 O4 157.33(7) 2 5_565 ?
O5 Tb1 O5 84.37(9) 2 . ?
C3 N1 H1 116.8 . . ?
C3 N1 C5 126.3(2) . . ?
C5 N1 H1 116.8 . . ?
C12 N2 H2 116.8 . . ?
C14 N2 H2 116.8 . . ?
C14 N2 C12 126.3(2) . . ?
C2 C1 Tb1 172.06(18) . . ?
O1 C1 Tb1 61.09(13) . . ?
O1 C1 C2 117.8(2) . . ?
O1 C1 O2 122.2(2) . . ?
O2 C1 Tb1 61.31(13) . . ?
O2 C1 C2 120.0(2) . . ?
C3 C2 C1 123.0(2) . . ?
C9 C2 C1 118.8(2) . . ?
C9 C2 C3 118.1(2) . . ?
N1 C3 C2 117.2(2) . . ?
N1 C3 C4 116.0(2) . . ?
C2 C3 C4 126.8(2) . . ?
C3 C4 H4A 109.5 . . ?
C3 C4 H4B 109.5 . . ?
C3 C4 H4C 109.5 . . ?
H4A C4 H4B 109.5 . . ?
H4A C4 H4C 109.5 . . ?
H4B C4 H4C 109.5 . . ?
N1 C5 C6 115.0(2) . . ?
N1 C5 C7 117.5(2) . . ?
C7 C5 C6 127.6(2) . . ?
C5 C6 H6A 109.2 . . ?
C5 C6 H6B 108.6 . . ?
C5 C6 H6C 110.5 . . ?
H6A C6 H6B 110.0 . . ?
H6A C6 H6C 109.0 . . ?
H6B C6 H6C 109.4 . . ?
C5 C7 C8 122.3(2) . . ?
C9 C7 C5 117.7(2) . . ?
C9 C7 C8 119.9(2) . . ?
O3 C8 C7 117.8(2) . . ?
O3 C8 O4 126.1(3) . . ?
O4 C8 C7 116.0(2) . . ?
C2 C9 H9 118.4 . . ?
C7 C9 C2 123.1(2) . . ?
C7 C9 H9 118.4 . . ?
O5 C10 C11 115.6(2) . . ?
O6 C10 C11 118.5(2) . . ?
O6 C10 O5 125.9(2) . . ?
C12 C11 C10 121.9(2) . . ?
C18 C11 C10 119.2(2) . . ?
C18 C11 C12 119.0(2) . . ?
N2 C12 C11 116.9(2) . . ?
N2 C12 C13 115.8(2) . . ?
C11 C12 C13 127.3(2) . . ?
C12 C13 H13A 109.5 . . ?
C12 C13 H13B 109.5 . . ?
C12 C13 H13C 109.5 . . ?
H13A C13 H13B 109.5 . . ?
H13A C13 H13C 109.5 . . ?
H13B C13 H13C 109.5 . . ?
N2 C14 C15 115.8(2) . . ?
N2 C14 C16 118.0(2) . . ?
C16 C14 C15 126.1(2) . . ?
C14 C15 H15A 109.5 . . ?
C14 C15 H15B 109.5 . . ?
C14 C15 H15C 109.5 . . ?
H15A C15 H15B 109.5 . . ?
H15A C15 H15C 109.5 . . ?
H15B C15 H15C 109.5 . . ?
C14 C16 C17 121.3(2) . . ?
C14 C16 C18 117.9(2) . . ?
C18 C16 C17 120.8(2) . . ?
O7 C17 C16 114.1(2) . . ?
O8 C17 C16 119.5(3) . . ?
O8 C17 O7 126.4(3) . . ?
C11 C18 C16 121.9(2) . . ?
C11 C18 H18 119.0 . . ?
C16 C18 H18 119.0 . . ?
C1 O1 Tb1 92.35(15) . . ?
C1 O2 Tb1 92.08(15) . . ?
C8 O4 Tb1 149.85(18) . 5_565 ?
C10 O5 Tb1 143.31(17) . . ?
C17 O7 H7 114.4 . . ?

loop_
_geom_bond_atom_site_label_1
_geom_bond_atom_site_label_2
_geom_bond_distance
_geom_bond_site_symmetry_2
_geom_bond_publ_flag
Tb1 C1 2.810(3) . ?
Tb1 C1 2.810(3) 2 ?
Tb1 O1 2.4616(18) . ?
Tb1 O1 2.4616(18) 2 ?
Tb1 O2 2.4664(19) . ?
Tb1 O2 2.4664(19) 2 ?
Tb1 O4 2.3176(18) 5_565 ?
Tb1 O4 2.3176(18) 6_566 ?
Tb1 O5 2.3055(18) . ?
Tb1 O5 2.3055(18) 2 ?
N1 H1 0.8800 . ?
N1 C3 1.353(3) . ?
N1 C5 1.353(3) . ?
N2 H2 0.8800 . ?
N2 C12 1.353(3) . ?
N2 C14 1.347(3) . ?
C1 C2 1.504(3) . ?
C1 O1 1.257(3) . ?
C1 O2 1.259(3) . ?
C2 C3 1.397(4) . ?
C2 C9 1.393(4) . ?
C3 C4 1.492(4) . ?
C4 H4A 0.9800 . ?
C4 H4B 0.9800 . ?
C4 H4C 0.9800 . ?
C5 C6 1.487(4) . ?
C5 C7 1.405(4) . ?
C6 H6A 0.9789 . ?
C6 H6B 0.9747 . ?
C6 H6C 0.9864 . ?
C7 C8 1.521(4) . ?
C7 C9 1.382(4) . ?
C8 O3 1.230(3) . ?
C8 O4 1.253(3) . ?
C9 H9 0.9500 . ?
C10 C11 1.513(4) . ?
C10 O5 1.253(3) . ?
C10 O6 1.244(3) . ?
C11 C12 1.394(4) . ?
C11 C18 1.392(4) . ?
C12 C13 1.493(3) . ?
C13 H13A 0.9800 . ?
C13 H13B 0.9800 . ?
C13 H13C 0.9800 . ?
C14 C15 1.490(4) . ?
C14 C16 1.392(4) . ?
C15 H15A 0.9800 . ?
C15 H15B 0.9800 . ?
C15 H15C 0.9800 . ?
C16 C17 1.522(3) . ?
C16 C18 1.397(4) . ?
C17 O7 1.275(4) . ?
C17 O8 1.218(4) . ?
C18 H18 0.9500 . ?
O7 H7 1.0643 . ?
